data_4067962
loop_
_publ_author_name
'Sieb, David'
'Schuhen, Katrin'
'Morgen, Michael'
'Herrmann, Heike'
'Wadepohl, Hubert'
'Lucas, Nigel T.'
'Baker, Robert W.'
'Enders, Markus'

_publ_section_title
;
 Synthesis and Complexation Behavior of Indenyl and Cyclopentadienyl
 Ligands Functionalized with a Naphthyridine Unit
;
_journal_issue 1
_journal_name_full Organometallics
_journal_page_first 356
_journal_paper_doi 10.1021/om2009638
_journal_volume 31
_journal_year 2012
_chemical_formula_sum 'C17 H17 Cl2 N2 Rh'
_chemical_formula_weight 423.14
_space_group_IT_number 14
_symmetry_cell_setting monoclinic
_symmetry_Int_Tables_number 14
_symmetry_space_group_name_Hall '-P 2ybc'
_symmetry_space_group_name_H-M 'P 1 21/c 1'
_atom_sites_solution_hydrogens geom
_atom_sites_solution_primary dual
_atom_sites_solution_secondary difmap
_audit_block_code en_ds13
_audit_creation_method SHELXL-97
_cell_angle_alpha 90.00
_cell_angle_beta 107.497(10)
_cell_angle_gamma 90.00
_cell_formula_units_Z 4
_cell_length_a 11.733(5)
_cell_length_b 18.595(8)
_cell_length_c 7.615(4)
_cell_measurement_reflns_used 8060
_cell_measurement_temperature 100(2)
_cell_measurement_theta_max 32.01
_cell_measurement_theta_min 2.19
_cell_volume 1584.5(13)
_computing_cell_refinement
;
SAINT (Bruker AXS, 1997-2008). Includes estimated systematic errors
 of the unit cell constants from Monte Carlo simulations.
;
_computing_data_collection 'SMART (Bruker AXS, 1997-2003)'
_computing_data_reduction 'SAINT (Bruker AXS, 1997-2008)'
_computing_molecular_graphics 'PLATON (Spek, 1980-2008)'
_computing_publication_material 'SHELXL-97 (Sheldrick, 1997)'
_computing_structure_refinement 'SHELXL-97 (Sheldrick, 1997)'
_computing_structure_solution 'SUPERFLIP (Palatinus, 2007-2009)'
_diffrn_ambient_temperature 100(2)
_diffrn_detector_area_resol_mean 8.19
_diffrn_measured_fraction_theta_full 0.999
_diffrn_measured_fraction_theta_max 0.949
_diffrn_measurement_device_type 'CCD-PXL-KAF2 (Bruker AXS Smart 1000)'
_diffrn_measurement_method '\f- and \w-scans'
_diffrn_radiation_monochromator graphite
_diffrn_radiation_probe x-ray
_diffrn_radiation_type MoK\a
_diffrn_radiation_wavelength 0.71073
_diffrn_reflns_av_R_equivalents 0.0318
_diffrn_reflns_av_sigmaI/netI 0.0187
_diffrn_reflns_limit_h_max 16
_diffrn_reflns_limit_h_min -17
_diffrn_reflns_limit_k_max 26
_diffrn_reflns_limit_k_min 0
_diffrn_reflns_limit_l_max 11
_diffrn_reflns_limit_l_min 0
_diffrn_reflns_number 39963
_diffrn_reflns_theta_full 30.51
_diffrn_reflns_theta_max 32.31
_diffrn_reflns_theta_min 2.12
_diffrn_source 'fine-focus sealed tube'
_exptl_absorpt_coefficient_mu 1.411
_exptl_absorpt_correction_T_max 0.7464
_exptl_absorpt_correction_T_min 0.6516
_exptl_absorpt_correction_type multi-scan
_exptl_absorpt_process_details
;
multi-scan from symmetry-related measurements (Blessing 1995)
SADABS (Sheldrick & Bruker AXS, 2004-2008)
;
_exptl_crystal_colour red
_exptl_crystal_density_diffrn 1.774
_exptl_crystal_density_method 'not measured'
_exptl_crystal_description irregular
_exptl_crystal_F_000 848
_exptl_crystal_size_max 0.16
_exptl_crystal_size_mid 0.15
_exptl_crystal_size_min 0.07
_refine_diff_density_max 1.061
_refine_diff_density_min -0.319
_refine_diff_density_rms 0.111
_refine_ls_abs_structure_details 'Flack H D (1983), Acta Cryst. A39, 876-881'
_refine_ls_extinction_method none
_refine_ls_goodness_of_fit_ref 1.103
_refine_ls_hydrogen_treatment constr
_refine_ls_matrix_type full
_refine_ls_number_parameters 203
_refine_ls_number_reflns 5356
_refine_ls_number_restraints 0
_refine_ls_restrained_S_all 1.103
_refine_ls_R_factor_all 0.0328
_refine_ls_R_factor_gt 0.0246
_refine_ls_shift/su_max 0.003
_refine_ls_shift/su_mean 0.000
_refine_ls_structure_factor_coef Fsqd
_refine_ls_weighting_details 'calc w=1/[\s^2^(Fo^2^)+(0.0316P)^2^+1.7306P] where P=(Fo^2^+2Fc^2^)/3'
_refine_ls_weighting_scheme calc
_refine_ls_wR_factor_gt 0.0614
_refine_ls_wR_factor_ref 0.0680
_reflns_number_gt 4661
_reflns_number_total 5356
_reflns_threshold_expression >2sigma(I)
_cod_data_source_file om2009638_si_001.cif
_cod_data_source_block 9
_cod_original_cell_volume 1584.6(12)
_cod_original_sg_symbol_H-M 'P 21/c'
_cod_database_code 4067962
_audit_block_refno 916

loop_
_symmetry_equiv_pos_as_xyz
'x, y, z'
'x, -y+1/2, z+1/2'
'-x, -y, -z'
'-x, y-1/2, -z-1/2'

loop_
_atom_site_label
_atom_site_type_symbol
_atom_site_fract_x
_atom_site_fract_y
_atom_site_fract_z
_atom_site_U_iso_or_equiv
_atom_site_adp_type
_atom_site_occupancy
_atom_site_symmetry_multiplicity
_atom_site_calc_flag
_atom_site_refinement_flags
Rh Rh 0.271397(12) 0.585960(7) 1.096587(17) 0.01145(4) Uani 1 1 d .
Cl1 Cl 0.46959(4) 0.60188(2) 1.30060(6) 0.01977(9) Uani 1 1 d .
N1 N 0.28540(13) 0.47379(8) 1.1284(2) 0.0129(3) Uani 1 1 d .
C2 C 0.32512(16) 0.43583(10) 1.2816(2) 0.0152(3) Uani 1 1 d .
H2 H 0.3543 0.4605 1.3956 0.018 Uiso 1 1 calc R
Cl2 Cl 0.18135(4) 0.59298(2) 1.34289(6) 0.01796(8) Uani 1 1 d .
C3 C 0.32564(16) 0.35983(10) 1.2815(3) 0.0176(3) Uani 1 1 d .
H3 H 0.3548 0.3343 1.3942 0.021 Uiso 1 1 calc R
C4 C 0.28396(17) 0.32303(10) 1.1187(3) 0.0187(3) Uani 1 1 d .
H4 H 0.2841 0.2719 1.1173 0.022 Uiso 1 1 calc R
N5 N 0.19603(17) 0.32705(9) 0.7894(2) 0.0234(3) Uani 1 1 d .
C6 C 0.1556(2) 0.36681(11) 0.6408(3) 0.0243(4) Uani 1 1 d .
H6 H 0.1243 0.3425 0.5267 0.029 Uiso 1 1 calc R
C7 C 0.15491(19) 0.44304(10) 0.6370(3) 0.0199(3) Uani 1 1 d .
H7 H 0.1247 0.4683 0.5241 0.024 Uiso 1 1 calc R
C8 C 0.19883(16) 0.47927(9) 0.7996(2) 0.0138(3) Uani 1 1 d .
C9 C 0.24335(15) 0.43822(9) 0.9627(2) 0.0135(3) Uani 1 1 d .
C10 C 0.24076(17) 0.36241(10) 0.9527(3) 0.0168(3) Uani 1 1 d .
C11 C 0.20251(15) 0.55876(9) 0.8209(2) 0.0128(3) Uani 1 1 d .
C12 C 0.30784(16) 0.60239(9) 0.8432(2) 0.0142(3) Uani 1 1 d .
C13 C 0.28276(16) 0.67259(9) 0.9072(2) 0.0148(3) Uani 1 1 d .
C14 C 0.16567(16) 0.67129(9) 0.9257(2) 0.0148(3) Uani 1 1 d .
C15 C 0.11398(16) 0.60070(9) 0.8715(2) 0.0137(3) Uani 1 1 d .
C16 C 0.41864(17) 0.58075(10) 0.8009(3) 0.0185(3) Uani 1 1 d .
H16A H 0.4262 0.5282 0.8066 0.028 Uiso 1 1 calc R
H16B H 0.4880 0.6024 0.8911 0.028 Uiso 1 1 calc R
H16C H 0.4148 0.5973 0.6771 0.028 Uiso 1 1 calc R
C17 C 0.36843(18) 0.73424(10) 0.9456(3) 0.0210(4) Uani 1 1 d .
H17A H 0.3359 0.7737 1.0010 0.032 Uiso 1 1 calc R
H17B H 0.3806 0.7506 0.8302 0.032 Uiso 1 1 calc R
H17C H 0.4450 0.7188 1.0308 0.032 Uiso 1 1 calc R
C18 C 0.10010(19) 0.73045(10) 0.9877(3) 0.0207(4) Uani 1 1 d .
H18A H 0.1539 0.7715 1.0297 0.031 Uiso 1 1 calc R
H18B H 0.0720 0.7132 1.0890 0.031 Uiso 1 1 calc R
H18C H 0.0315 0.7454 0.8848 0.031 Uiso 1 1 calc R
C19 C -0.00886(16) 0.57897(10) 0.8661(3) 0.0186(3) Uani 1 1 d .
H19A H -0.0672 0.6074 0.7728 0.028 Uiso 1 1 calc R
H19B H -0.0200 0.5874 0.9869 0.028 Uiso 1 1 calc R
H19C H -0.0204 0.5278 0.8351 0.028 Uiso 1 1 calc R

loop_
_atom_site_aniso_label
_atom_site_aniso_U_11
_atom_site_aniso_U_22
_atom_site_aniso_U_33
_atom_site_aniso_U_23
_atom_site_aniso_U_13
_atom_site_aniso_U_12
Rh 0.01450(7) 0.00898(6) 0.01043(6) 0.00059(4) 0.00309(4) 0.00043(4)
Cl1 0.01875(19) 0.01589(18) 0.01964(19) -0.00001(15) -0.00183(15) 0.00008(15)
N1 0.0138(6) 0.0113(6) 0.0136(6) 0.0007(5) 0.0043(5) 0.0000(5)
C2 0.0163(7) 0.0141(7) 0.0144(7) 0.0023(6) 0.0032(6) 0.0013(6)
Cl2 0.0261(2) 0.01533(18) 0.01469(18) 0.00019(14) 0.00945(16) 0.00069(15)
C3 0.0188(8) 0.0147(7) 0.0186(8) 0.0049(6) 0.0045(6) 0.0008(6)
C4 0.0227(9) 0.0119(7) 0.0227(9) 0.0038(6) 0.0086(7) 0.0009(6)
N5 0.0362(10) 0.0130(7) 0.0216(8) -0.0037(6) 0.0097(7) -0.0030(6)
C6 0.0392(11) 0.0150(8) 0.0183(8) -0.0036(7) 0.0080(8) -0.0045(8)
C7 0.0301(10) 0.0150(8) 0.0138(7) -0.0016(6) 0.0055(7) -0.0020(7)
C8 0.0178(7) 0.0112(7) 0.0134(7) 0.0000(5) 0.0060(6) -0.0005(6)
C9 0.0150(7) 0.0118(7) 0.0143(7) -0.0002(6) 0.0054(6) 0.0001(6)
C10 0.0212(8) 0.0128(7) 0.0176(8) 0.0002(6) 0.0077(6) -0.0004(6)
C11 0.0160(7) 0.0110(7) 0.0109(7) 0.0015(5) 0.0032(6) 0.0005(6)
C12 0.0179(8) 0.0126(7) 0.0126(7) 0.0013(5) 0.0052(6) -0.0012(6)
C13 0.0196(8) 0.0113(7) 0.0125(7) 0.0029(5) 0.0036(6) 0.0003(6)
C14 0.0201(8) 0.0111(7) 0.0128(7) 0.0027(5) 0.0044(6) 0.0040(6)
C15 0.0155(7) 0.0136(7) 0.0114(7) 0.0024(5) 0.0032(6) 0.0011(6)
C16 0.0170(8) 0.0201(8) 0.0204(8) 0.0015(6) 0.0087(7) 0.0003(6)
C17 0.0277(9) 0.0146(8) 0.0202(8) 0.0007(6) 0.0063(7) -0.0060(7)
C18 0.0286(9) 0.0155(8) 0.0190(8) 0.0022(6) 0.0087(7) 0.0074(7)
C19 0.0137(7) 0.0235(9) 0.0178(8) 0.0020(6) 0.0039(6) 0.0017(6)

loop_
_atom_type_symbol
_atom_type_description
_atom_type_scat_dispersion_real
_atom_type_scat_dispersion_imag
_atom_type_scat_source
C C 0.0033 0.0016 'International Tables Vol C Tables 4.2.6.8 and 6.1.1.4'
H H 0.0000 0.0000 'International Tables Vol C Tables 4.2.6.8 and 6.1.1.4'
N N 0.0061 0.0033 'International Tables Vol C Tables 4.2.6.8 and 6.1.1.4'
Rh Rh -1.1178 0.9187 'International Tables Vol C Tables 4.2.6.8 and 6.1.1.4'
Cl Cl 0.1484 0.1585 'International Tables Vol C Tables 4.2.6.8 and 6.1.1.4'

loop_
_geom_angle_atom_site_label_1
_geom_angle_atom_site_label_2
_geom_angle_atom_site_label_3
_geom_angle
C11 Rh N1 82.40(6)
C11 Rh C12 40.29(7)
N1 Rh C12 102.59(6)
C11 Rh C15 40.12(7)
N1 Rh C15 103.89(6)
C12 Rh C15 67.15(8)
C11 Rh C14 66.15(7)
N1 Rh C14 143.15(6)
C12 Rh C14 65.63(7)
C15 Rh C14 39.35(7)
C11 Rh C13 66.13(7)
N1 Rh C13 141.93(6)
C12 Rh C13 39.36(7)
C15 Rh C13 65.48(7)
C14 Rh C13 37.92(7)
C11 Rh Cl1 133.95(5)
N1 Rh Cl1 91.19(4)
C12 Rh Cl1 98.65(6)
C15 Rh Cl1 161.02(5)
C14 Rh Cl1 124.26(5)
C13 Rh Cl1 95.55(5)
C11 Rh Cl2 132.13(6)
N1 Rh Cl2 90.07(4)
C12 Rh Cl2 162.40(5)
C15 Rh Cl2 98.17(6)
C14 Rh Cl2 96.92(5)
C13 Rh Cl2 126.72(5)
Cl1 Rh Cl2 93.19(4)
C2 N1 C9 119.05(15)
C2 N1 Rh 128.80(12)
C9 N1 Rh 112.13(11)
N1 C2 C3 122.29(16)
C4 C3 C2 119.92(17)
C3 C4 C10 118.94(17)
C6 N5 C10 116.98(17)
N5 C6 C7 125.32(18)
C8 C7 C6 118.41(17)
C7 C8 C9 117.89(16)
C7 C8 C11 125.43(16)
C9 C8 C11 116.68(15)
N1 C9 C10 121.65(16)
N1 C9 C8 118.71(15)
C10 C9 C8 119.62(16)
N5 C10 C9 121.79(17)
N5 C10 C4 120.05(17)
C9 C10 C4 118.15(17)
C15 C11 C12 108.94(15)
C15 C11 C8 124.61(15)
C12 C11 C8 124.53(16)
C15 C11 Rh 71.94(10)
C12 C11 Rh 71.64(10)
C8 C11 Rh 110.07(11)
C11 C12 C13 106.93(15)
C11 C12 C16 126.56(16)
C13 C12 C16 126.45(16)
C11 C12 Rh 68.07(9)
C13 C12 Rh 73.01(10)
C16 C12 Rh 125.95(13)
C14 C13 C12 108.47(15)
C14 C13 C17 127.31(16)
C12 C13 C17 124.22(17)
C14 C13 Rh 70.77(9)
C12 C13 Rh 67.64(10)
C17 C13 Rh 127.23(12)
C13 C14 C15 108.67(15)
C13 C14 C18 128.44(16)
C15 C14 C18 122.89(17)
C13 C14 Rh 71.30(10)
C15 C14 Rh 68.10(10)
C18 C14 Rh 126.81(12)
C11 C15 C14 106.99(15)
C11 C15 C19 128.08(16)
C14 C15 C19 124.91(16)
C11 C15 Rh 67.94(10)
C14 C15 Rh 72.55(10)
C19 C15 Rh 125.99(13)

loop_
_geom_bond_atom_site_label_1
_geom_bond_atom_site_label_2
_geom_bond_distance
Rh C11 2.0727(19)
Rh N1 2.1006(17)
Rh C12 2.121(2)
Rh C15 2.1262(18)
Rh C14 2.1860(17)
Rh C13 2.1930(18)
Rh Cl1 2.3951(10)
Rh Cl2 2.4172(10)
N1 C2 1.322(2)
N1 C9 1.378(2)
C2 C3 1.413(2)
C3 C4 1.371(3)
C4 C10 1.417(3)
N5 C6 1.315(3)
N5 C10 1.364(3)
C6 C7 1.418(3)
C7 C8 1.367(2)
C8 C9 1.417(2)
C8 C11 1.486(2)
C9 C10 1.412(2)
C11 C15 1.441(2)
C11 C12 1.445(2)
C12 C13 1.454(2)
C12 C16 1.486(3)
C13 C14 1.423(3)
C13 C17 1.494(3)
C14 C15 1.453(2)
C14 C18 1.498(2)
C15 C19 1.485(3)

loop_
_geom_torsion_atom_site_label_1
_geom_torsion_atom_site_label_2
_geom_torsion_atom_site_label_3
_geom_torsion_atom_site_label_4
_geom_torsion
C11 Rh N1 C2 -179.14(16)
C12 Rh N1 C2 145.77(15)
C15 Rh N1 C2 -145.00(15)
C14 Rh N1 C2 -148.24(15)
C13 Rh N1 C2 147.20(15)
Cl1 Rh N1 C2 46.63(15)
Cl2 Rh N1 C2 -46.56(15)
C11 Rh N1 C9 -0.86(12)
C12 Rh N1 C9 -35.95(13)
C15 Rh N1 C9 33.28(13)
C14 Rh N1 C9 30.04(17)
C13 Rh N1 C9 -34.52(17)
Cl1 Rh N1 C9 -135.09(11)
Cl2 Rh N1 C9 131.72(12)
C9 N1 C2 C3 -0.2(3)
Rh N1 C2 C3 177.95(13)
N1 C2 C3 C4 0.0(3)
C2 C3 C4 C10 -0.1(3)
C10 N5 C6 C7 0.0(3)
N5 C6 C7 C8 -0.4(3)
C6 C7 C8 C9 0.4(3)
C6 C7 C8 C11 -178.66(18)
C2 N1 C9 C10 0.5(3)
Rh N1 C9 C10 -177.94(13)
C2 N1 C9 C8 178.81(16)
Rh N1 C9 C8 0.3(2)
C7 C8 C9 N1 -178.49(17)
C11 C8 C9 N1 0.7(2)
C7 C8 C9 C10 -0.2(3)
C11 C8 C9 C10 179.00(16)
C6 N5 C10 C9 0.3(3)
C6 N5 C10 C4 178.92(19)
N1 C9 C10 N5 178.08(17)
C8 C9 C10 N5 -0.2(3)
N1 C9 C10 C4 -0.6(3)
C8 C9 C10 C4 -178.87(17)
C3 C4 C10 N5 -178.33(18)
C3 C4 C10 C9 0.4(3)
C7 C8 C11 C15 96.3(2)
C9 C8 C11 C15 -82.8(2)
C7 C8 C11 C12 -101.2(2)
C9 C8 C11 C12 79.7(2)
C7 C8 C11 Rh 177.77(16)
C9 C8 C11 Rh -1.35(19)
N1 Rh C11 C15 122.28(10)
C12 Rh C11 C15 -117.90(14)
C14 Rh C11 C15 -38.05(10)
C13 Rh C11 C15 -79.67(11)
Cl1 Rh C11 C15 -153.43(8)
Cl2 Rh C11 C15 39.11(12)
N1 Rh C11 C12 -119.82(10)
C15 Rh C11 C12 117.90(14)
C14 Rh C11 C12 79.86(11)
C13 Rh C11 C12 38.23(10)
Cl1 Rh C11 C12 -35.53(12)
Cl2 Rh C11 C12 157.01(8)
N1 Rh C11 C8 1.15(12)
C12 Rh C11 C8 120.97(16)
C15 Rh C11 C8 -121.12(16)
C14 Rh C11 C8 -159.17(14)
C13 Rh C11 C8 159.20(14)
Cl1 Rh C11 C8 85.45(13)
Cl2 Rh C11 C8 -82.02(13)
C15 C11 C12 C13 -0.47(19)
C8 C11 C12 C13 -165.28(15)
Rh C11 C12 C13 -63.13(12)
C15 C11 C12 C16 -178.04(16)
C8 C11 C12 C16 17.2(3)
Rh C11 C12 C16 119.30(18)
C15 C11 C12 Rh 62.66(11)
C8 C11 C12 Rh -102.15(16)
N1 Rh C12 C11 61.78(10)
C15 Rh C12 C11 -38.17(10)
C14 Rh C12 C11 -81.25(11)
C13 Rh C12 C11 -116.83(14)
Cl1 Rh C12 C11 154.96(9)
Cl2 Rh C12 C11 -73.30(19)
C11 Rh C12 C13 116.83(14)
N1 Rh C12 C13 178.61(10)
C15 Rh C12 C13 78.66(11)
C14 Rh C12 C13 35.58(10)
Cl1 Rh C12 C13 -88.21(10)
Cl2 Rh C12 C13 43.5(2)
C11 Rh C12 C16 -120.09(19)
N1 Rh C12 C16 -58.31(16)
C15 Rh C12 C16 -158.25(17)
C14 Rh C12 C16 158.67(17)
C13 Rh C12 C16 123.1(2)
Cl1 Rh C12 C16 34.88(15)
Cl2 Rh C12 C16 166.61(11)
C11 C12 C13 C14 0.77(19)
C16 C12 C13 C14 178.34(17)
Rh C12 C13 C14 -59.15(12)
C11 C12 C13 C17 -179.33(16)
C16 C12 C13 C17 -1.8(3)
Rh C12 C13 C17 120.76(17)
C11 C12 C13 Rh 59.91(11)
C16 C12 C13 Rh -122.51(18)
C11 Rh C13 C14 81.29(11)
N1 Rh C13 C14 118.22(12)
C12 Rh C13 C14 120.42(15)
C15 Rh C13 C14 37.12(10)
Cl1 Rh C13 C14 -142.70(9)
Cl2 Rh C13 C14 -44.52(12)
C11 Rh C13 C12 -39.13(10)
N1 Rh C13 C12 -2.20(15)
C15 Rh C13 C12 -83.30(11)
C14 Rh C13 C12 -120.42(15)
Cl1 Rh C13 C12 96.89(10)
Cl2 Rh C13 C12 -164.94(8)
C11 Rh C13 C17 -155.94(18)
N1 Rh C13 C17 -119.01(16)
C12 Rh C13 C17 -116.8(2)
C15 Rh C13 C17 159.89(18)
C14 Rh C13 C17 122.8(2)
Cl1 Rh C13 C17 -19.93(16)
Cl2 Rh C13 C17 78.25(17)
C12 C13 C14 C15 -0.77(19)
C17 C13 C14 C15 179.33(16)
Rh C13 C14 C15 -58.00(12)
C12 C13 C14 C18 179.83(17)
C17 C13 C14 C18 -0.1(3)
Rh C13 C14 C18 122.61(18)
C12 C13 C14 Rh 57.23(12)
C17 C13 C14 Rh -122.68(18)
C11 Rh C14 C13 -81.23(11)
N1 Rh C14 C13 -115.05(12)
C12 Rh C14 C13 -36.90(10)
C15 Rh C14 C13 -120.02(15)
Cl1 Rh C14 C13 46.87(11)
Cl2 Rh C14 C13 145.52(9)
C11 Rh C14 C15 38.78(10)
N1 Rh C14 C15 4.97(16)
C12 Rh C14 C15 83.12(11)
C13 Rh C14 C15 120.02(15)
Cl1 Rh C14 C15 166.88(8)
Cl2 Rh C14 C15 -94.47(10)
C11 Rh C14 C18 154.27(18)
N1 Rh C14 C18 120.45(16)
C12 Rh C14 C18 -161.40(18)
C15 Rh C14 C18 115.5(2)
C13 Rh C14 C18 -124.5(2)
Cl1 Rh C14 C18 -77.63(17)
Cl2 Rh C14 C18 21.02(17)
C12 C11 C15 C14 0.01(18)
C8 C11 C15 C14 164.80(15)
Rh C11 C15 C14 62.48(11)
C12 C11 C15 C19 178.33(17)
C8 C11 C15 C19 -16.9(3)
Rh C11 C15 C19 -119.20(18)
C12 C11 C15 Rh -62.47(12)
C8 C11 C15 Rh 102.32(16)
C13 C14 C15 C11 0.47(19)
C18 C14 C15 C11 179.91(15)
Rh C14 C15 C11 -59.49(11)
C13 C14 C15 C19 -177.91(16)
C18 C14 C15 C19 1.5(3)
Rh C14 C15 C19 122.12(17)
C13 C14 C15 Rh 59.97(12)
C18 C14 C15 Rh -120.60(16)
N1 Rh C15 C11 -59.69(10)
C12 Rh C15 C11 38.33(10)
C14 Rh C15 C11 117.24(14)
C13 Rh C15 C11 81.44(11)
Cl1 Rh C15 C11 82.01(18)
Cl2 Rh C15 C11 -151.80(9)
C11 Rh C15 C14 -117.24(14)
N1 Rh C15 C14 -176.93(10)
C12 Rh C15 C14 -78.91(11)
C13 Rh C15 C14 -35.80(10)
Cl1 Rh C15 C14 -35.2(2)
Cl2 Rh C15 C14 90.96(10)
C11 Rh C15 C19 121.88(19)
N1 Rh C15 C19 62.19(16)
C12 Rh C15 C19 160.21(17)
C14 Rh C15 C19 -120.9(2)
C13 Rh C15 C19 -156.68(17)
Cl1 Rh C15 C19 -156.11(12)
Cl2 Rh C15 C19 -29.92(16)
